data_4128249
loop_
_publ_author_name
'Drummond, Michael J.'
'Ford, Courtney L.'
'Gray, Danielle L.'
'Popescu, Codrina V.'
'Fout, Alison R.'

_publ_section_title
;
 Radical Rebound Hydroxylation Versus H-Atom Transfer in Non-Heme
 Iron(III)-Hydroxo Complexes: Reactivity and Structural Differentiation.
;
_journal_issue 16
_journal_name_full 'Journal of the American Chemical Society'
_journal_page_first 6639
_journal_page_last 6650
_journal_paper_doi 10.1021/jacs.9b01516
_journal_volume 141
_journal_year 2019
_chemical_absolute_configuration ad
_chemical_formula_moiety 'C41 H48 Fe N7 O, 2(C F3 O3 S)'
_chemical_formula_sum 'C43 H48 F6 Fe N7 O7 S2'
_chemical_formula_weight 1008.85
_space_group_crystal_system orthorhombic
_space_group_IT_number 31
_space_group_name_Hall 'P 2ac -2'
_space_group_name_H-M_alt 'P m n 21'
_symmetry_space_group_name_Hall 'P 2ac -2'
_symmetry_space_group_name_H-M 'P m n 21'
_atom_sites_solution_hydrogens geom
_atom_sites_solution_primary dual
_audit_creation_date 2018-02-09
_audit_creation_method
; 
Olex2 1.2 
(compiled 2017.08.10 svn.r3458 for OlexSys, GUI svn.r5381) 
;
_cell_angle_alpha 90
_cell_angle_beta 90
_cell_angle_gamma 90
_cell_formula_units_Z 2
_cell_length_a 13.5964(7)
_cell_length_b 9.6432(5)
_cell_length_c 17.6757(9)
_cell_measurement_reflns_used 44207
_cell_measurement_temperature 100(2)
_cell_measurement_theta_max 25.43
_cell_measurement_theta_min 2.30
_cell_volume 2317.5(2)
_computing_cell_refinement 'SAINT V8.37A (Bruker, 2005)'
_computing_data_collection 'APEX3 V2016.9-0 (Bruker, 2016)'
_computing_data_reduction
; 
SAINT V8.37A, XPREP v2014/2, SADABS V2014/7 (Bruker, 2014) 
;
_computing_molecular_graphics 'Olex2 (Dolomanov et al., 2009)'
_computing_publication_material 'Olex2 (Dolomanov et al., 2009)'
_computing_structure_refinement 'SHELX-2014-7 (Sheldrick, 2015)'
_computing_structure_solution 'SHELX-2014-7 (Sheldrick, 2015)'
_diffrn_ambient_temperature 100.0
_diffrn_detector 'Bruker APEXII CCD area detector'
_diffrn_detector_type 'CCD area detector'
_diffrn_measured_fraction_theta_full 0.999
_diffrn_measured_fraction_theta_max 0.993
_diffrn_measurement_device 'kappa diffractometer'
_diffrn_measurement_device_type 'Bruker APEX-II CCD'
_diffrn_measurement_method '\f and \w scans'
_diffrn_radiation_monochromator graphite
_diffrn_radiation_probe x-ray
_diffrn_radiation_type MoK\a
_diffrn_radiation_wavelength 0.71073
_diffrn_radiation_wavelength_id dd50i
_diffrn_reflns_av_R_equivalents 0.0553
_diffrn_reflns_av_unetI/netI 0.0290
_diffrn_reflns_Laue_measured_fraction_full 0.999
_diffrn_reflns_Laue_measured_fraction_max 0.993
_diffrn_reflns_limit_h_max 16
_diffrn_reflns_limit_h_min -16
_diffrn_reflns_limit_k_max 11
_diffrn_reflns_limit_k_min -10
_diffrn_reflns_limit_l_max 21
_diffrn_reflns_limit_l_min -21
_diffrn_reflns_number 45876
_diffrn_reflns_point_group_measured_fraction_full 0.999
_diffrn_reflns_point_group_measured_fraction_max 0.993
_diffrn_reflns_theta_full 25.242
_diffrn_reflns_theta_max 25.463
_diffrn_reflns_theta_min 2.406
_diffrn_source 'fine-focus sealed X-ray tube'
_diffrn_source_target Cu
_diffrn_source_type 'Siemens fine-focus sealed tube'
_diffrn_standards_number 0
_exptl_absorpt_coefficient_mu 0.496
_exptl_absorpt_correction_T_max 1.0000
_exptl_absorpt_correction_T_min 0.7596
_exptl_absorpt_correction_type multi-scan
_exptl_absorpt_process_details
; 
SADABS-2016/2 (Bruker,2016/2) was used for absorption correction. 
wR2(int) was 0.1538 before and 0.0857 after correction. 
The Ratio of minimum to maximum transmission is 0.7596. 
The \l/2 correction factor is Not present. 
;
_exptl_crystal_colour red
_exptl_crystal_colour_primary red
_exptl_crystal_density_diffrn 1.446
_exptl_crystal_description Block
_exptl_crystal_F_000 1046
_exptl_crystal_id dd50i
_exptl_crystal_preparation
; 
The data crystal was mounted using oil (Parantone-N) to a 
0.3 mm cryo-loop (Hampton Research) with the (-1, -4, -2) scattering 
planes roughly normal to the spindle axis. 
;
_exptl_crystal_size_max 0.281
_exptl_crystal_size_mid 0.126
_exptl_crystal_size_min 0.082
_refine_diff_density_max 0.632
_refine_diff_density_min -1.077
_refine_diff_density_rms 0.126
_refine_ls_abs_structure_details
; 
 Refined as an inversion twin. 
;
_refine_ls_abs_structure_Flack 0.06(5)
_refine_ls_extinction_coef 0.0226(17)
_refine_ls_extinction_expression Fc^*^=kFc[1+0.001xFc^2^\l^3^/sin(2\q)]^-1/4^
_refine_ls_extinction_method 'SHELXL-2014/7 (Sheldrick 2014'
_refine_ls_goodness_of_fit_ref 1.117
_refine_ls_hydrogen_treatment constr
_refine_ls_matrix_type full
_refine_ls_number_parameters 360
_refine_ls_number_reflns 4462
_refine_ls_number_restraints 406
_refine_ls_restrained_S_all 1.078
_refine_ls_R_factor_all 0.0687
_refine_ls_R_factor_gt 0.0682
_refine_ls_shift/su_max 0.002
_refine_ls_shift/su_mean 0.000
_refine_ls_structure_factor_coef Fsqd
_refine_ls_weighting_details 'w=1/[\s^2^(Fo^2^)+(0.0121P)^2^+18.9009P] where P=(Fo^2^+2Fc^2^)/3'
_refine_ls_weighting_scheme calc
_refine_ls_wR_factor_gt 0.1650
_refine_ls_wR_factor_ref 0.1652
_reflns_Friedel_coverage 0.933
_reflns_Friedel_fraction_full 0.999
_reflns_Friedel_fraction_max 0.993
_reflns_number_gt 4424
_reflns_number_total 4462
_reflns_threshold_expression 'I > 2\s(I)'
_cod_data_source_file ja9b01516_si_003.cif
_cod_data_source_block 17
_cod_database_code 4128249
_shelx_shelxl_version_number 2014/7
_shelx_space_group_comment
; 
The symmetry employed for this shelxl refinement is uniquely defined 
by the following loop, which should always be used as a source of 
symmetry information in preference to the above space-group names. 
They are only intended as comments. 
;
_shelx_estimated_absorpt_t_max 0.960
_shelx_estimated_absorpt_t_min 0.873
_olex2_refinement_description
; 
1. Twinned data refinement 
 Scales: 0.94(5) 
 0.06(5) 
2. Fixed Uiso 
 At 1.2 times of: 
  All C(H) groups, All C(H,H) groups, All N(H) groups 
 At 1.5 times of: 
  All C(H,H,H) groups, All O(H) groups 
3. Restrained distances 
 F7-C11 \\sim F8-C11 \\sim F9-C11 \\sim F1_$1-C10_$1 \\sim F2_$1-C10_$1 
 with sigma of 0.01 
 S2-O6 \\sim S2-O5 \\sim S2-O4 \\sim S1_$1-O2_$1 \\sim S1_$1-O3_$1 
 with sigma of 0.01 
 F7-F8 \\sim F8-F9 \\sim F9-F7 
 with sigma of 0.02 
 O4-O5 \\sim O5-O6 \\sim O6-O4 
 with sigma of 0.02 
 S2-C11 \\sim S1_$1-C10_$1 
 with sigma of 0.01 
4. Uiso/Uaniso restraints and constraints 
O4 \\sim S2 \\sim O5 \\sim O6 \\sim C11 \\sim F7 \\sim F8 \\sim F9: within 2A 
with sigma of 0.01 and sigma for terminal atoms of 0.02 
Uanis(C4) \\sim Ueq: with sigma of 0.01 and sigma for terminal atoms of 0.02 
5. Rigid body (RIGU) restrains 
 O4, S2, O5, O6, C11, F7, F8, F9 
 with sigma for 1-2 distances of 0.004 and sigma for 1-3 distances of 0.004 
 C2, Fe1, O1, N1, N2, N3, H1, C1, C5, C20, C23, C30, C34, C6, C4, C8, C21, C22, 
  C24, C31, C33, H34, H2, C3, C7, H4A, C9, H21, H22, N4, H24, H31, C32, H33, H3, 
  H7A, H7B, H7C, H9A, H9B, H9C, H4, C40, H32, H40, C41, C45, H41A, H41B, C42, 
 C44, H45A, H45B, H42A, H42B, C43, H44A, H44B, H43A, H43B 
 with sigma for 1-2 distances of 0.01 and sigma for 1-3 distances of 0.01 
6. Others 
 Fixed Sof: H7A(0.5) H7B(0.5) H7C(0.5) H9A(0.5) H9B(0.5) H9C(0.5) S2(0.5) 
 O4(0.5) O5(0.5) O6(0.5) C11(0.5) F7(0.5) F8(0.5) F9(0.5) 
7.a Ternary CH refined with riding coordinates: 
 C40(H40) 
7.b Secondary CH2 refined with riding coordinates: 
 C41(H41A,H41B), C42(H42A,H42B), C43(H43A,H43B), C44(H44A,H44B), C45(H45A,H45B) 
7.c Me refined with riding coordinates: 
 C7(H7A,H7B,H7C), C9(H9A,H9B,H9C) 
7.d Aromatic/amide H refined with riding coordinates: 
 N4(H4), C2(H2), C3(H3), C4(H4A), C21(H21), C22(H22), C24(H24), C31(H31), 
 C32(H32), C33(H33), C34(H34) 
7.e Tetrahedral OH refined with riding coordinates: 
 O1(H1) 
;
_smtbx_masks_special_details
; 
The acetonitrile solvate was poorly determined so it was masked. A 
total of 33 electrons were squeezed from the unit cell, consistent 
with one acetonitrile solvate per unit cell. 
;
_olex2_submission_special_instructions 'No special instructions were received'

loop_
_space_group_symop_operation_xyz
'x, y, z'
'-x+1/2, -y, z+1/2'
'x+1/2, -y, z+1/2'
'-x, y, z'

loop_
_atom_site_label
_atom_site_type_symbol
_atom_site_fract_x
_atom_site_fract_y
_atom_site_fract_z
_atom_site_U_iso_or_equiv
_atom_site_adp_type
_atom_site_occupancy
_atom_site_site_symmetry_order
_atom_site_calc_flag
_atom_site_refinement_flags_posn
_atom_site_refinement_flags_adp
_atom_site_refinement_flags_occupancy
_atom_site_disorder_assembly
_atom_site_disorder_group
Fe1 Fe 0.0000 0.51497(16) 0.18679(9) 0.0101(4) Uani 1 2 d S TU P . .
O1 O 0.0000 0.5737(9) 0.0865(5) 0.0139(17) Uani 1 2 d S TU P . .
H1 H 0.0000 0.5043 0.0578 0.021 Uiso 1 2 calc RS TU P . .
N1 N 0.0000 0.4178(11) 0.3001(6) 0.016(2) Uani 1 2 d S TU P . .
N2 N 0.1017(5) 0.6577(7) 0.2265(4) 0.0108(14) Uani 1 1 d . U . . .
N3 N 0.1043(6) 0.3463(7) 0.1679(3) 0.0140(15) Uani 1 1 d . U . . .
N4 N 0.1801(5) 0.7031(7) 0.0672(4) 0.0147(15) Uani 1 1 d . U . . .
H4 H 0.1194 0.6723 0.0712 0.018 Uiso 1 1 calc R U . . .
C1 C 0.0000 0.5016(13) 0.3612(7) 0.016(2) Uani 1 2 d S TU P . .
C2 C 0.0000 0.4496(15) 0.4347(7) 0.022(3) Uani 1 2 d S TU P . .
H2 H 0.0000 0.5105 0.4770 0.026 Uiso 1 2 calc RS TU P . .
C3 C 0.0000 0.3117(14) 0.4446(7) 0.019(3) Uani 1 2 d S TU P . .
H3 H 0.0000 0.2741 0.4943 0.023 Uiso 1 2 calc RS TU P . .
C4 C 0.0000 0.2259(13) 0.3840(8) 0.021(3) Uani 1 2 d S TU P . .
H4A H 0.0000 0.1285 0.3918 0.026 Uiso 1 2 calc RS TU P . .
C5 C 0.0000 0.2780(13) 0.3095(7) 0.016(3) Uani 1 2 d S TU P . .
C6 C 0.0000 0.6573(12) 0.3445(6) 0.012(2) Uani 1 2 d S TU P . .
C7 C 0.0000 0.7432(13) 0.4185(6) 0.016(3) Uani 1 2 d S TU P . .
H7A H 0.0593 0.7218 0.4478 0.024 Uiso 0.5 1 calc R U . A -1
H7B H -0.0010 0.8423 0.4062 0.024 Uiso 0.5 1 calc R U . A -1
H7C H -0.0584 0.7198 0.4484 0.024 Uiso 0.5 1 calc R U . A -1
C8 C 0.0000 0.1832(13) 0.2373(7) 0.020(3) Uani 1 2 d S TU P . .
C9 C 0.0000 0.0303(14) 0.2651(8) 0.028(3) Uani 1 2 d S TU P . .
H9A H -0.0594 0.0129 0.2950 0.042 Uiso 0.5 1 calc R U . B -1
H9B H 0.0011 -0.0321 0.2214 0.042 Uiso 0.5 1 calc R U . B -1
H9C H 0.0583 0.0138 0.2964 0.042 Uiso 0.5 1 calc R U . B -1
C20 C 0.0923(6) 0.6926(9) 0.3007(4) 0.0142(17) Uani 1 1 d . U . . .
C21 C 0.1755(7) 0.7617(10) 0.3269(5) 0.022(2) Uani 1 1 d . U . . .
H21 H 0.1859 0.7949 0.3769 0.026 Uiso 1 1 calc R U . . .
C22 C 0.2407(7) 0.7732(10) 0.2663(5) 0.0206(19) Uani 1 1 d . U . . .
H22 H 0.3042 0.8142 0.2670 0.025 Uiso 1 1 calc R U . . .
C23 C 0.1937(6) 0.7121(9) 0.2040(4) 0.0144(17) Uani 1 1 d . U . . .
C24 C 0.2275(6) 0.7289(9) 0.1294(5) 0.0166(18) Uani 1 1 d . U . . .
H24 H 0.2926 0.7632 0.1238 0.020 Uiso 1 1 calc R U . . .
C30 C 0.0916(6) 0.2143(8) 0.1903(6) 0.0191(17) Uani 1 1 d . U . . .
C31 C 0.1549(7) 0.1110(10) 0.1678(5) 0.025(2) Uani 1 1 d . U . . .
H31 H 0.1430 0.0183 0.1837 0.030 Uiso 1 1 calc R U . . .
C32 C 0.2357(8) 0.1392(10) 0.1225(5) 0.025(2) Uani 1 1 d . U . . .
H32 H 0.2789 0.0673 0.1069 0.030 Uiso 1 1 calc R U . . .
C33 C 0.2515(7) 0.2745(10) 0.1006(5) 0.024(2) Uani 1 1 d . U . . .
H33 H 0.3064 0.2991 0.0702 0.029 Uiso 1 1 calc R U . . .
C34 C 0.1843(6) 0.3734(9) 0.1246(5) 0.0167(17) Uani 1 1 d . U . . .
H34 H 0.1952 0.4668 0.1097 0.020 Uiso 1 1 calc R U . . .
C40 C 0.2201(7) 0.7213(11) -0.0093(5) 0.023(2) Uani 1 1 d . U . . .
H40 H 0.2929 0.7336 -0.0051 0.028 Uiso 1 1 calc R U . . .
C41 C 0.1779(8) 0.8483(12) -0.0463(5) 0.029(2) Uani 1 1 d . U . . .
H41A H 0.1973 0.9312 -0.0169 0.035 Uiso 1 1 calc R U . . .
H41B H 0.1052 0.8423 -0.0456 0.035 Uiso 1 1 calc R U . . .
C42 C 0.2127(10) 0.8651(14) -0.1282(6) 0.043(3) Uani 1 1 d . U . . .
H42A H 0.1808 0.9473 -0.1512 0.052 Uiso 1 1 calc R U . . .
H42B H 0.2847 0.8798 -0.1292 0.052 Uiso 1 1 calc R U . . .
C43 C 0.1867(9) 0.7361(13) -0.1735(6) 0.039(3) Uani 1 1 d . U . . .
H43A H 0.1143 0.7259 -0.1754 0.046 Uiso 1 1 calc R U . . .
H43B H 0.2108 0.7470 -0.2260 0.046 Uiso 1 1 calc R U . . .
C44 C 0.2310(9) 0.6074(14) -0.1395(6) 0.040(3) Uani 1 1 d . U . . .
H44A H 0.3036 0.6127 -0.1428 0.048 Uiso 1 1 calc R U . . .
H44B H 0.2092 0.5252 -0.1687 0.048 Uiso 1 1 calc R U . . .
C45 C 0.2001(8) 0.5908(11) -0.0561(5) 0.028(2) Uani 1 1 d . U . . .
H45A H 0.1290 0.5689 -0.0538 0.033 Uiso 1 1 calc R U . . .
H45B H 0.2364 0.5119 -0.0337 0.033 Uiso 1 1 calc R U . . .
S1 S 0.5000 1.0024(3) 0.08453(17) 0.0184(7) Uani 1 2 d DS T P . .
F1 F 0.5000 0.8293(9) 0.1981(6) 0.061(3) Uani 1 2 d DS T P . .
F2 F 0.4216(4) 1.0183(7) 0.2191(3) 0.0377(16) Uani 1 1 d D . . . .
O2 O 0.4108(5) 0.9364(8) 0.0583(4) 0.0288(17) Uani 1 1 d D . . . .
O3 O 0.5000 1.1508(9) 0.0836(6) 0.034(3) Uani 1 2 d DS T P . .
C10 C 0.5000 0.9645(9) 0.1858(8) 0.023(3) Uani 1 2 d DS T P . .
S2 S 0.5436(4) 0.7151(5) 0.4291(3) 0.0288(11) Uani 0.5 1 d D U . C -1
O4 O 0.5241(11) 0.6455(16) 0.3588(7) 0.051(5) Uani 0.5 1 d D U . C -1
O5 O 0.5175(13) 0.6382(15) 0.4957(7) 0.045(5) Uani 0.5 1 d D U . C -1
O6 O 0.6374(11) 0.783(2) 0.4336(13) 0.033(5) Uani 0.5 1 d D U . C -1
C11 C 0.4570(11) 0.8604(15) 0.4325(7) 0.035(3) Uani 0.5 1 d D U . C -1
F7 F 0.4700(9) 0.9283(13) 0.4964(7) 0.045(4) Uani 0.5 1 d D U . C -1
F8 F 0.4755(9) 0.9460(13) 0.3755(6) 0.047(4) Uani 0.5 1 d D U . C -1
F9 F 0.3650(11) 0.818(2) 0.4272(13) 0.047(5) Uani 0.5 1 d D U . C -1

loop_
_atom_site_aniso_label
_atom_site_aniso_U_11
_atom_site_aniso_U_22
_atom_site_aniso_U_33
_atom_site_aniso_U_23
_atom_site_aniso_U_13
_atom_site_aniso_U_12
Fe1 0.0132(8) 0.0072(7) 0.0101(7) 0.0011(8) 0.000 0.000
O1 0.014(4) 0.015(4) 0.012(4) 0.000(3) 0.000 0.000
N1 0.019(5) 0.013(5) 0.015(5) 0.000(4) 0.000 0.000
N2 0.011(3) 0.010(3) 0.011(3) 0.000(3) 0.000(3) -0.004(3)
N3 0.022(4) 0.010(3) 0.010(3) 0.001(2) 0.002(3) 0.002(3)
N4 0.006(3) 0.020(4) 0.019(4) 0.003(3) 0.001(3) 0.001(3)
C1 0.017(6) 0.012(6) 0.018(6) 0.006(4) 0.000 0.000
C2 0.018(6) 0.030(7) 0.018(6) 0.000(5) 0.000 0.000
C3 0.017(6) 0.023(7) 0.017(6) 0.015(5) 0.000 0.000
C4 0.027(6) 0.017(6) 0.019(6) 0.014(5) 0.000 0.000
C5 0.021(6) 0.011(5) 0.015(6) 0.008(4) 0.000 0.000
C6 0.015(6) 0.014(6) 0.007(5) 0.002(4) 0.000 0.000
C7 0.017(6) 0.025(7) 0.005(5) 0.001(5) 0.000 0.000
C8 0.031(7) 0.015(6) 0.014(5) 0.007(5) 0.000 0.000
C9 0.052(9) 0.014(6) 0.019(6) 0.005(5) 0.000 0.000
C20 0.017(4) 0.014(4) 0.012(4) -0.003(3) -0.001(3) 0.001(3)
C21 0.026(5) 0.023(5) 0.015(4) -0.004(4) -0.003(4) -0.007(4)
C22 0.015(4) 0.026(5) 0.021(4) -0.002(4) -0.004(4) 0.000(4)
C23 0.011(4) 0.017(4) 0.015(4) 0.005(3) 0.001(3) -0.009(3)
C24 0.017(4) 0.014(4) 0.019(4) 0.000(3) 0.003(4) -0.003(4)
C30 0.025(4) 0.013(4) 0.020(4) 0.006(4) -0.003(4) -0.001(3)
C31 0.027(5) 0.016(4) 0.031(5) -0.004(4) -0.006(4) 0.000(4)
C32 0.028(5) 0.024(5) 0.023(5) -0.003(4) -0.004(4) 0.002(4)
C33 0.024(5) 0.025(5) 0.024(5) -0.001(4) 0.006(4) 0.004(4)
C34 0.017(4) 0.017(4) 0.016(4) -0.002(3) 0.003(3) -0.001(3)
C40 0.018(4) 0.039(6) 0.012(4) -0.001(4) -0.001(3) -0.011(4)
C41 0.034(5) 0.038(6) 0.017(5) 0.008(4) -0.008(4) -0.012(5)
C42 0.051(7) 0.058(7) 0.020(5) 0.023(5) -0.007(5) -0.029(6)
C43 0.040(6) 0.064(8) 0.012(4) 0.007(5) -0.003(4) -0.021(6)
C44 0.030(6) 0.069(8) 0.021(5) -0.006(5) 0.007(4) -0.007(6)
C45 0.030(5) 0.032(5) 0.021(5) -0.004(4) 0.001(4) -0.004(4)
S1 0.0187(16) 0.0185(16) 0.0180(15) -0.0071(12) 0.000 0.000
F1 0.104(9) 0.024(5) 0.054(7) 0.018(5) 0.000 0.000
F2 0.028(3) 0.062(4) 0.024(3) 0.000(3) 0.009(2) 0.000(3)
O2 0.016(3) 0.042(4) 0.028(4) -0.022(3) 0.004(3) -0.005(3)
O3 0.049(7) 0.026(5) 0.028(5) 0.004(4) 0.000 0.000
C10 0.025(6) 0.017(6) 0.028(6) -0.001(7) 0.000 0.000
S2 0.027(2) 0.025(2) 0.034(3) 0.007(2) 0.003(2) 0.008(2)
O4 0.041(12) 0.058(8) 0.053(7) -0.025(6) -0.011(6) 0.025(7)
O5 0.031(13) 0.047(7) 0.056(7) 0.027(6) 0.006(6) 0.020(7)
O6 0.021(6) 0.035(9) 0.044(10) 0.001(8) 0.005(6) 0.009(6)
C11 0.032(6) 0.036(6) 0.037(6) 0.006(5) 0.004(5) 0.012(5)
F7 0.043(8) 0.043(6) 0.049(6) -0.008(5) 0.005(5) 0.015(5)
F8 0.051(11) 0.046(6) 0.044(6) 0.020(5) 0.010(5) 0.021(6)
F9 0.027(6) 0.053(10) 0.060(11) 0.002(8) 0.001(6) 0.007(6)

loop_
_atom_type_symbol
_atom_type_description
_atom_type_scat_dispersion_real
_atom_type_scat_dispersion_imag
_atom_type_scat_source
C C 0.0033 0.0016 'International Tables Vol C Tables 4.2.6.8 and 6.1.1.4'
H H 0.0000 0.0000 'International Tables Vol C Tables 4.2.6.8 and 6.1.1.4'
F F 0.0171 0.0103 'International Tables Vol C Tables 4.2.6.8 and 6.1.1.4'
Fe Fe 0.3463 0.8444 'International Tables Vol C Tables 4.2.6.8 and 6.1.1.4'
N N 0.0061 0.0033 'International Tables Vol C Tables 4.2.6.8 and 6.1.1.4'
O O 0.0106 0.0060 'International Tables Vol C Tables 4.2.6.8 and 6.1.1.4'
S S 0.1246 0.1234 'International Tables Vol C Tables 4.2.6.8 and 6.1.1.4'

loop_
_exptl_crystal_face_index_h
_exptl_crystal_face_index_k
_exptl_crystal_face_index_l
_exptl_crystal_face_perp_dist
-1.00 0.00 1.00 0.0230
1.00 0.00 -1.00 0.0410
0.00 1.00 0.00 0.0630
0.00 -1.00 0.00 0.0460
1.00 0.00 1.00 0.0920
-1.00 0.00 -1.00 0.1250

loop_
_geom_angle_atom_site_label_1
_geom_angle_atom_site_label_2
_geom_angle_atom_site_label_3
_geom_angle
_geom_angle_site_symmetry_1
_geom_angle_site_symmetry_3
O1 Fe1 N1 172.6(4) . .
O1 Fe1 N2 96.9(3) . .
O1 Fe1 N2 96.9(3) . 4
O1 Fe1 N3 94.6(3) . 4
O1 Fe1 N3 94.6(3) . .
N2 Fe1 N1 88.5(3) 4 .
N2 Fe1 N1 88.6(3) . .
N2 Fe1 N2 83.7(4) . 4
N2 Fe1 N3 168.4(3) . 4
N2 Fe1 N3 96.5(3) . .
N2 Fe1 N3 96.5(3) 4 4
N2 Fe1 N3 168.3(3) 4 .
N3 Fe1 N1 79.8(3) 4 .
N3 Fe1 N1 79.8(3) . .
N3 Fe1 N3 81.0(4) 4 .
Fe1 O1 H1 109.5 . .
C1 N1 Fe1 118.1(8) . .
C1 N1 C5 119.8(11) . .
C5 N1 Fe1 122.1(8) . .
C20 N2 Fe1 115.3(5) . .
C20 N2 C23 105.2(7) . .
C23 N2 Fe1 137.9(5) . .
C30 N3 Fe1 125.2(6) . .
C30 N3 C34 116.9(7) . .
C34 N3 Fe1 117.6(6) . .
C24 N4 H4 117.5 . .
C24 N4 C40 124.9(7) . .
C40 N4 H4 117.5 . .
N1 C1 C2 122.1(11) . .
N1 C1 C6 115.6(10) . .
C2 C1 C6 122.3(11) . .
C1 C2 H2 120.7 . .
C3 C2 C1 118.6(13) . .
C3 C2 H2 120.7 . .
C2 C3 H3 119.9 . .
C2 C3 C4 120.2(12) . .
C4 C3 H3 119.9 . .
C3 C4 H4A 119.3 . .
C3 C4 C5 121.5(11) . .
C5 C4 H4A 119.3 . .
N1 C5 C4 117.9(12) . .
N1 C5 C8 118.6(10) . .
C4 C5 C8 123.5(11) . .
C1 C6 C7 111.2(10) . .
C20 C6 C1 108.6(6) . .
C20 C6 C1 108.6(6) 4 .
C20 C6 C7 108.2(6) . .
C20 C6 C7 108.2(6) 4 .
C20 C6 C20 112.1(9) 4 .
C6 C7 H7A 109.5 . .
C6 C7 H7B 109.5 . .
C6 C7 H7C 109.5 . .
H7A C7 H7B 109.5 . .
H7A C7 H7C 109.5 . .
H7B C7 H7C 109.5 . .
C9 C8 C5 107.2(10) . .
C30 C8 C5 109.1(7) 4 .
C30 C8 C5 109.1(7) . .
C30 C8 C9 111.0(7) . .
C30 C8 C9 111.0(7) 4 .
C30 C8 C30 109.4(10) . 4
C8 C9 H9A 109.5 . .
C8 C9 H9B 109.5 . .
C8 C9 H9C 109.5 . .
H9A C9 H9B 109.5 . .
H9A C9 H9C 109.5 . .
H9B C9 H9C 109.5 . .
N2 C20 C6 121.0(8) . .
N2 C20 C21 111.3(8) . .
C21 C20 C6 127.6(8) . .
C20 C21 H21 126.3 . .
C20 C21 C22 107.3(8) . .
C22 C21 H21 126.3 . .
C21 C22 H22 126.9 . .
C21 C22 C23 106.3(8) . .
C23 C22 H22 126.9 . .
C22 C23 N2 109.8(7) . .
C22 C23 C24 122.6(8) . .
C24 C23 N2 126.6(7) . .
N4 C24 C23 127.6(8) . .
N4 C24 H24 116.2 . .
C23 C24 H24 116.2 . .
N3 C30 C8 116.8(8) . .
N3 C30 C31 121.4(8) . .
C31 C30 C8 121.7(8) . .
C30 C31 H31 119.3 . .
C30 C31 C32 121.3(9) . .
C32 C31 H31 119.3 . .
C31 C32 H32 120.9 . .
C33 C32 C31 118.1(9) . .
C33 C32 H32 120.9 . .
C32 C33 H33 121.2 . .
C32 C33 C34 117.6(9) . .
C34 C33 H33 121.2 . .
N3 C34 C33 124.6(8) . .
N3 C34 H34 117.7 . .
C33 C34 H34 117.7 . .
N4 C40 H40 108.3 . .
N4 C40 C41 110.9(8) . .
N4 C40 C45 109.5(8) . .
C41 C40 H40 108.3 . .
C41 C40 C45 111.5(7) . .
C45 C40 H40 108.3 . .
C40 C41 H41A 109.1 . .
C40 C41 H41B 109.1 . .
C40 C41 C42 112.4(10) . .
H41A C41 H41B 107.9 . .
C42 C41 H41A 109.1 . .
C42 C41 H41B 109.1 . .
C41 C42 H42A 109.7 . .
C41 C42 H42B 109.7 . .
H42A C42 H42B 108.2 . .
C43 C42 C41 109.8(9) . .
C43 C42 H42A 109.7 . .
C43 C42 H42B 109.7 . .
C42 C43 H43A 109.2 . .
C42 C43 H43B 109.2 . .
H43A C43 H43B 107.9 . .
C44 C43 C42 111.9(9) . .
C44 C43 H43A 109.2 . .
C44 C43 H43B 109.2 . .
C43 C44 H44A 109.4 . .
C43 C44 H44B 109.4 . .
C43 C44 C45 111.0(10) . .
H44A C44 H44B 108.0 . .
C45 C44 H44A 109.4 . .
C45 C44 H44B 109.4 . .
C40 C45 C44 112.6(9) . .
C40 C45 H45A 109.1 . .
C40 C45 H45B 109.1 . .
C44 C45 H45A 109.1 . .
C44 C45 H45B 109.1 . .
H45A C45 H45B 107.8 . .
O2 S1 O2 114.1(6) . 4_655
O2 S1 C10 103.1(4) . .
O2 S1 C10 103.1(4) 4_655 .
O3 S1 O2 115.9(4) . 4_655
O3 S1 O2 115.9(4) . .
O3 S1 C10 102.1(5) . .
F1 C10 S1 111.0(9) . .
F1 C10 F2 108.3(8) . .
F1 C10 F2 108.3(8) . 4_655
F2 C10 S1 110.9(7) 4_655 .
F2 C10 S1 110.9(7) . .
F2 C10 F2 107.3(10) 4_655 .
O4 S2 O5 115.0(9) . .
O4 S2 C11 105.5(8) . .
O5 S2 C11 102.0(8) . .
O6 S2 O4 115.1(10) . .
O6 S2 O5 114.1(11) . .
O6 S2 C11 102.8(9) . .
F7 C11 S2 108.8(10) . .
F7 C11 F8 108.4(12) . .
F7 C11 F9 110.0(14) . .
F8 C11 S2 109.2(10) . .
F9 C11 S2 111.9(12) . .
F9 C11 F8 108.5(13) . .

loop_
_geom_bond_atom_site_label_1
_geom_bond_atom_site_label_2
_geom_bond_distance
_geom_bond_site_symmetry_2
Fe1 O1 1.861(8) .
Fe1 N1 2.211(10) .
Fe1 N2 2.074(7) .
Fe1 N2 2.074(7) 4
Fe1 N3 2.183(7) .
Fe1 N3 2.183(7) 4
O1 H1 0.8400 .
N1 C1 1.349(16) .
N1 C5 1.359(16) .
N2 C20 1.360(10) .
N2 C23 1.413(10) .
N3 C30 1.345(10) .
N3 C34 1.355(11) .
N4 H4 0.8800 .
N4 C24 1.298(11) .
N4 C40 1.467(11) .
C1 C2 1.393(18) .
C1 C6 1.530(16) .
C2 H2 0.9500 .
C2 C3 1.341(19) .
C3 H3 0.9500 .
C3 C4 1.354(19) .
C4 H4A 0.9500 .
C4 C5 1.409(17) .
C5 C8 1.570(17) .
C6 C7 1.549(16) .
C6 C20 1.514(10) 4
C6 C20 1.514(10) .
C7 H7A 0.9800 .
C7 H7B 0.9800 .
C7 H7C 0.9800 .
C8 C9 1.554(17) .
C8 C30 1.526(11) 4
C8 C30 1.526(11) .
C9 H9A 0.9800 .
C9 H9B 0.9800 .
C9 H9C 0.9800 .
C20 C21 1.391(12) .
C21 H21 0.9500 .
C21 C22 1.395(13) .
C22 H22 0.9500 .
C22 C23 1.402(12) .
C23 C24 1.406(12) .
C24 H24 0.9500 .
C30 C31 1.375(13) .
C31 H31 0.9500 .
C31 C32 1.387(14) .
C32 H32 0.9500 .
C32 C33 1.377(14) .
C33 H33 0.9500 .
C33 C34 1.387(13) .
C34 H34 0.9500 .
C40 H40 1.0000 .
C40 C41 1.503(15) .
C40 C45 1.530(14) .
C41 H41A 0.9900 .
C41 H41B 0.9900 .
C41 C42 1.531(13) .
C42 H42A 0.9900 .
C42 H42B 0.9900 .
C42 C43 1.521(16) .
C43 H43A 0.9900 .
C43 H43B 0.9900 .
C43 C44 1.504(17) .
C44 H44A 0.9900 .
C44 H44B 0.9900 .
C44 C45 1.542(13) .
C45 H45A 0.9900 .
C45 H45B 0.9900 .
S1 O2 1.446(6) 4_655
S1 O2 1.446(6) .
S1 O3 1.432(8) .
S1 C10 1.828(14) .
F1 C10 1.322(10) .
F2 C10 1.324(8) .
C10 F2 1.324(8) 4_655
S2 O4 1.436(10) .
S2 O5 1.437(10) .
S2 O6 1.434(12) .
S2 C11 1.832(15) .
C11 F7 1.316(12) .
C11 F8 1.326(11) .
C11 F9 1.318(12) .

loop_
_twin_individual_id
_twin_individual_mass_fraction_refined
1 0.94(5)
2 0.06(5)

loop_
_smtbx_masks_void_nr
_smtbx_masks_void_average_x
_smtbx_masks_void_average_y
_smtbx_masks_void_average_z
_smtbx_masks_void_volume
_smtbx_masks_void_count_electrons
1 0.000 0.512 0.662 94.2 33.2
2 0.000 0.875 0.100 7.2 3.0
3 0.500 0.488 0.162 94.2 33.3
4 0.500 0.125 0.600 7.2 3.0
